data_2241029
loop_
_publ_author_name
'Errossafi, Amal'
'El Kihel, Abdellatif'
'Guesmi, Salaheddine'
'Saadi, Mohamed'
'El Ammari, Lahcen'

_publ_section_title
;
 Crystal structure of (<i>Z</i>)-ethyl
 3-[2-(5-methyl-7-nitro-1<i>H</i>-indole-2-carbonyl)hydrazinylidene]butanoate
;
_journal_coeditor_code TK5378
_journal_issue 9
_journal_name_full 'Acta Crystallographica Section E'
_journal_page_first o684
_journal_page_last o685
_journal_paper_doi 10.1107/S2056989015015054
_journal_volume 71
_journal_year 2015
_chemical_formula_iupac 'C16 H18 N4 O5'
_chemical_formula_moiety 'C16 H18 N4 O5'
_chemical_formula_sum 'C16 H18 N4 O5'
_chemical_formula_weight 346.34
_chemical_name_systematic
;
(<i>Z</i>)-Ethyl
3-[2-(5-methyl-7-nitro-1<i>H</i>-indole-2-carbonyl)hydrazinylidene]butanoate
;
_space_group_crystal_system triclinic
_space_group_IT_number 2
_space_group_name_Hall '-P 1'
_space_group_name_H-M_alt 'P -1'
_symmetry_space_group_name_Hall '-P 1'
_symmetry_space_group_name_H-M 'P -1'
_atom_sites_solution_hydrogens geom
_atom_sites_solution_primary direct
_atom_sites_solution_secondary difmap
_audit_creation_method SHELXL-97
_cell_angle_alpha 108.695(4)
_cell_angle_beta 91.865(4)
_cell_angle_gamma 106.886(4)
_cell_formula_units_Z 2
_cell_length_a 8.4716(9)
_cell_length_b 8.4722(7)
_cell_length_c 13.0971(9)
_cell_measurement_reflns_used 3676
_cell_measurement_temperature 296(2)
_cell_measurement_theta_max 27.096
_cell_measurement_theta_min 2.537
_cell_volume 843.81(13)
_computing_cell_refinement
;
SAINT (Bruker, 2009)
;
_computing_data_collection
;
APEX2 (Bruker, 2009)
;
_computing_data_reduction
;
SAINT (Bruker, 2009)
;
_computing_molecular_graphics
;
ORTEP-3 for Windows (Farrugia, 2012)
;
_computing_publication_material
;
PLATON (Spek, 2009) and publCIF (Westrip, 2010)
;
_computing_structure_refinement
;
SHELXL97 (Sheldrick, 2008)
;
_computing_structure_solution
;
SHELXS97 (Sheldrick, 2008)
;
_diffrn_ambient_temperature 296(2)
_diffrn_measured_fraction_theta_full 0.992
_diffrn_measured_fraction_theta_max 0.992
_diffrn_measurement_device_type 'Bruker X8 APEX'
_diffrn_measurement_method '\f and \w scans'
_diffrn_radiation_monochromator graphite
_diffrn_radiation_source 'fine-focus sealed tube'
_diffrn_radiation_type MoK\a
_diffrn_radiation_wavelength 0.71073
_diffrn_reflns_av_R_equivalents 0.0328
_diffrn_reflns_av_sigmaI/netI 0.0243
_diffrn_reflns_limit_h_max 10
_diffrn_reflns_limit_h_min -10
_diffrn_reflns_limit_k_max 10
_diffrn_reflns_limit_k_min -10
_diffrn_reflns_limit_l_max 16
_diffrn_reflns_limit_l_min -16
_diffrn_reflns_number 18286
_diffrn_reflns_theta_full 27.10
_diffrn_reflns_theta_max 27.10
_diffrn_reflns_theta_min 2.54
_exptl_absorpt_coefficient_mu 0.103
_exptl_absorpt_correction_T_max 0.7455
_exptl_absorpt_correction_T_min 0.5888
_exptl_absorpt_correction_type multi-scan
_exptl_absorpt_process_details
;
(SADABS; Bruker, 2009)
;
_exptl_crystal_colour Yellow
_exptl_crystal_density_diffrn 1.363
_exptl_crystal_description block
_exptl_crystal_F_000 364
_exptl_crystal_size_max 0.35
_exptl_crystal_size_mid 0.30
_exptl_crystal_size_min 0.27
_refine_diff_density_max 0.303
_refine_diff_density_min -0.241
_refine_ls_extinction_method none
_refine_ls_goodness_of_fit_ref 1.067
_refine_ls_hydrogen_treatment constr
_refine_ls_matrix_type full
_refine_ls_number_parameters 226
_refine_ls_number_reflns 3676
_refine_ls_number_restraints 0
_refine_ls_restrained_S_all 1.067
_refine_ls_R_factor_all 0.0514
_refine_ls_R_factor_gt 0.0430
_refine_ls_shift/su_max 0.000
_refine_ls_shift/su_mean 0.000
_refine_ls_structure_factor_coef Fsqd
_refine_ls_weighting_details 'calc w=1/[\s^2^(Fo^2^)+(0.0590P)^2^+0.3197P] where P=(Fo^2^+2Fc^2^)/3'
_refine_ls_weighting_scheme calc
_refine_ls_wR_factor_gt 0.1163
_refine_ls_wR_factor_ref 0.1235
_reflns_number_gt 3120
_reflns_number_total 3676
_reflns_threshold_expression I>2sigma(I)
_cod_data_source_file tk5378sup1.cif
_cod_data_source_block I
_cod_original_cell_volume 843.80(13)
_cod_database_code 2241029

loop_
_symmetry_equiv_pos_as_xyz
'x, y, z'
'-x, -y, -z'

loop_
_atom_site_type_symbol
_atom_site_label
_atom_site_fract_x
_atom_site_fract_y
_atom_site_fract_z
_atom_site_U_iso_or_equiv
_atom_site_adp_type
_atom_site_calc_flag
_atom_site_refinement_flags
_atom_site_occupancy
_atom_site_symmetry_multiplicity
C C1 0.17198(16) 0.64599(17) 0.94250(11) 0.0241(3) Uani d . 1 1
C C2 0.12573(17) 0.78350(18) 1.00943(12) 0.0266(3) Uani d . 1 1
H H2 0.0884 0.8540 0.9793 0.032 Uiso calc R 1 1
C C3 0.13423(17) 0.81836(18) 1.12214(12) 0.0272(3) Uani d . 1 1
C C4 0.18973(17) 0.71346(18) 1.16710(11) 0.0265(3) Uani d . 1 1
H H4 0.1948 0.7356 1.2416 0.032 Uiso calc R 1 1
C C5 0.23851(16) 0.57373(17) 1.10067(10) 0.0233(3) Uani d . 1 1
C C6 0.22965(16) 0.54061(16) 0.98701(10) 0.0215(3) Uani d . 1 1
C C7 0.0821(2) 0.9697(2) 1.19212(14) 0.0366(4) Uani d . 1 1
H H7A 0.1600 1.0786 1.1935 0.055 Uiso calc R 1 1
H H7B 0.0803 0.9670 1.2648 0.055 Uiso calc R 1 1
H H7C -0.0270 0.9596 1.1625 0.055 Uiso calc R 1 1
C C8 0.30024(17) 0.44531(18) 1.12041(11) 0.0250(3) Uani d . 1 1
H H8 0.3193 0.4334 1.1875 0.030 Uiso calc R 1 1
C C9 0.32627(16) 0.34231(17) 1.02184(11) 0.0228(3) Uani d . 1 1
C C10 0.39564(16) 0.19582(17) 1.00510(10) 0.0227(3) Uani d . 1 1
C C11 0.39038(17) 0.03684(19) 0.72021(11) 0.0264(3) Uani d . 1 1
C C12 0.4537(2) -0.1170(2) 0.69488(12) 0.0343(3) Uani d . 1 1
H H12A 0.5004 -0.1320 0.6280 0.052 Uiso calc R 1 1
H H12B 0.3634 -0.2211 0.6877 0.052 Uiso calc R 1 1
H H12C 0.5378 -0.0967 0.7527 0.052 Uiso calc R 1 1
C C13 0.3494(2) 0.0920(2) 0.62686(12) 0.0360(4) Uani d . 1 1
H H13A 0.4517 0.1398 0.6004 0.043 Uiso calc R 1 1
H H13B 0.2990 0.1842 0.6527 0.043 Uiso calc R 1 1
C C14 0.2322(2) -0.0586(2) 0.53418(12) 0.0394(4) Uani d . 1 1
C C15 -0.0299(2) -0.2793(3) 0.48056(15) 0.0516(5) Uani d . 1 1
H H15A 0.0177 -0.3734 0.4529 0.062 Uiso calc R 1 1
H H15B -0.0586 -0.2445 0.4206 0.062 Uiso calc R 1 1
C C16 -0.1808(3) -0.3393(3) 0.5309(2) 0.0656(6) Uani d . 1 1
H H16A -0.2618 -0.4381 0.4773 0.098 Uiso calc R 1 1
H H16B -0.2271 -0.2453 0.5575 0.098 Uiso calc R 1 1
H H16C -0.1508 -0.3731 0.5901 0.098 Uiso calc R 1 1
N N1 0.15863(16) 0.61115(16) 0.82643(10) 0.0296(3) Uani d . 1 1
N N2 0.28297(14) 0.40043(14) 0.94143(9) 0.0223(2) Uani d . 1 1
H H2N 0.2888 0.3552 0.8733 0.027 Uiso calc R 1 1
N N3 0.41081(15) 0.09582(15) 0.90428(9) 0.0247(3) Uani d . 1 1
H H3N 0.4466 0.0082 0.8968 0.030 Uiso calc R 1 1
N N4 0.36975(14) 0.13223(15) 0.81339(9) 0.0251(3) Uani d . 1 1
O O1 0.10064(17) 0.70060(17) 0.78835(10) 0.0465(3) Uani d . 1 1
O O2 0.20654(16) 0.49110(15) 0.76987(8) 0.0386(3) Uani d . 1 1
O O3 0.43926(13) 0.16440(13) 1.08520(8) 0.0298(2) Uani d . 1 1
O O4 0.2639(2) -0.1084(3) 0.44345(11) 0.0763(5) Uani d . 1 1
O O5 0.08886(16) -0.13058(17) 0.56453(9) 0.0447(3) Uani d . 1 1

loop_
_atom_site_aniso_label
_atom_site_aniso_U_11
_atom_site_aniso_U_22
_atom_site_aniso_U_33
_atom_site_aniso_U_12
_atom_site_aniso_U_13
_atom_site_aniso_U_23
C1 0.0223(6) 0.0229(6) 0.0240(6) 0.0050(5) 0.0025(5) 0.0060(5)
C2 0.0232(7) 0.0218(6) 0.0336(7) 0.0075(5) 0.0029(5) 0.0079(5)
C3 0.0228(7) 0.0218(6) 0.0312(7) 0.0062(5) 0.0048(5) 0.0023(5)
C4 0.0260(7) 0.0256(7) 0.0225(6) 0.0069(5) 0.0047(5) 0.0023(5)
C5 0.0216(6) 0.0228(6) 0.0216(6) 0.0055(5) 0.0030(5) 0.0039(5)
C6 0.0195(6) 0.0201(6) 0.0215(6) 0.0053(5) 0.0033(5) 0.0037(5)
C7 0.0363(8) 0.0299(8) 0.0398(8) 0.0162(6) 0.0074(7) 0.0017(6)
C8 0.0258(7) 0.0269(7) 0.0211(6) 0.0082(5) 0.0035(5) 0.0067(5)
C9 0.0213(6) 0.0224(6) 0.0229(6) 0.0066(5) 0.0026(5) 0.0057(5)
C10 0.0217(6) 0.0227(6) 0.0223(6) 0.0067(5) 0.0035(5) 0.0061(5)
C11 0.0244(7) 0.0314(7) 0.0218(6) 0.0104(6) 0.0030(5) 0.0060(5)
C12 0.0435(9) 0.0382(8) 0.0241(7) 0.0221(7) 0.0063(6) 0.0061(6)
C13 0.0445(9) 0.0442(9) 0.0261(7) 0.0230(7) 0.0069(6) 0.0126(6)
C14 0.0464(10) 0.0562(10) 0.0224(7) 0.0294(8) 0.0039(6) 0.0107(7)
C15 0.0524(11) 0.0524(11) 0.0374(9) 0.0216(9) -0.0083(8) -0.0040(8)
C16 0.0566(13) 0.0561(12) 0.0642(14) 0.0105(10) -0.0010(10) 0.0021(11)
N1 0.0331(7) 0.0295(6) 0.0266(6) 0.0106(5) 0.0026(5) 0.0098(5)
N2 0.0246(6) 0.0223(5) 0.0190(5) 0.0090(4) 0.0039(4) 0.0042(4)
N3 0.0292(6) 0.0250(6) 0.0219(6) 0.0137(5) 0.0035(5) 0.0063(5)
N4 0.0253(6) 0.0290(6) 0.0208(5) 0.0110(5) 0.0022(4) 0.0064(5)
O1 0.0654(8) 0.0529(7) 0.0374(6) 0.0334(7) 0.0064(6) 0.0237(6)
O2 0.0557(7) 0.0387(6) 0.0236(5) 0.0232(5) 0.0058(5) 0.0062(5)
O3 0.0398(6) 0.0314(5) 0.0231(5) 0.0184(5) 0.0058(4) 0.0094(4)
O4 0.0659(10) 0.1143(14) 0.0251(6) 0.0216(9) 0.0100(6) -0.0011(7)
O5 0.0476(7) 0.0525(7) 0.0261(5) 0.0178(6) 0.0013(5) 0.0019(5)

loop_
_atom_type_symbol
_atom_type_description
_atom_type_scat_dispersion_real
_atom_type_scat_dispersion_imag
_atom_type_scat_source
C C 0.0033 0.0016 'International Tables Vol C Tables 4.2.6.8 and 6.1.1.4'
H H 0.0000 0.0000 'International Tables Vol C Tables 4.2.6.8 and 6.1.1.4'
N N 0.0061 0.0033 'International Tables Vol C Tables 4.2.6.8 and 6.1.1.4'
O O 0.0106 0.0060 'International Tables Vol C Tables 4.2.6.8 and 6.1.1.4'

loop_
_geom_angle_atom_site_label_1
_geom_angle_atom_site_label_2
_geom_angle_atom_site_label_3
_geom_angle
C2 C1 C6 119.89(13)
C2 C1 N1 119.77(13)
C6 C1 N1 120.34(12)
C1 C2 C3 121.06(13)
C1 C2 H2 119.5
C3 C2 H2 119.5
C4 C3 C2 119.56(12)
C4 C3 C7 121.18(13)
C2 C3 C7 119.26(14)
C3 C4 C5 120.34(13)
C3 C4 H4 119.8
C5 C4 H4 119.8
C4 C5 C6 119.39(13)
C4 C5 C8 134.22(13)
C6 C5 C8 106.39(11)
N2 C6 C1 132.14(12)
N2 C6 C5 108.10(12)
C1 C6 C5 119.76(12)
C3 C7 H7A 109.5
C3 C7 H7B 109.5
H7A C7 H7B 109.5
C3 C7 H7C 109.5
H7A C7 H7C 109.5
H7B C7 H7C 109.5
C9 C8 C5 107.13(12)
C9 C8 H8 126.4
C5 C8 H8 126.4
C8 C9 N2 109.32(12)
C8 C9 C10 125.34(12)
N2 C9 C10 125.31(12)
O3 C10 N3 119.72(12)
O3 C10 C9 118.74(12)
N3 C10 C9 121.53(12)
N4 C11 C12 127.75(13)
N4 C11 C13 114.81(13)
C12 C11 C13 117.42(12)
C11 C12 H12A 109.5
C11 C12 H12B 109.5
H12A C12 H12B 109.5
C11 C12 H12C 109.5
H12A C12 H12C 109.5
H12B C12 H12C 109.5
C11 C13 C14 112.44(13)
C11 C13 H13A 109.1
C14 C13 H13A 109.1
C11 C13 H13B 109.1
C14 C13 H13B 109.1
H13A C13 H13B 107.8
O4 C14 O5 123.36(17)
O4 C14 C13 124.16(18)
O5 C14 C13 112.47(13)
O5 C15 C16 107.43(15)
O5 C15 H15A 110.2
C16 C15 H15A 110.2
O5 C15 H15B 110.2
C16 C15 H15B 110.2
H15A C15 H15B 108.5
C15 C16 H16A 109.5
C15 C16 H16B 109.5
H16A C16 H16B 109.5
C15 C16 H16C 109.5
H16A C16 H16C 109.5
H16B C16 H16C 109.5
O1 N1 O2 122.89(13)
O1 N1 C1 119.29(12)
O2 N1 C1 117.82(12)
C6 N2 C9 109.07(11)
C6 N2 H2N 125.5
C9 N2 H2N 125.5
C10 N3 N4 121.12(11)
C10 N3 H3N 119.4
N4 N3 H3N 119.4
C11 N4 N3 118.81(12)
C14 O5 C15 115.98(13)

loop_
_geom_bond_atom_site_label_1
_geom_bond_atom_site_label_2
_geom_bond_distance
C1 C2 1.3827(19)
C1 C6 1.3943(19)
C1 N1 1.4465(18)
C2 C3 1.404(2)
C2 H2 0.9300
C3 C4 1.385(2)
C3 C7 1.5100(19)
C4 C5 1.4059(18)
C4 H4 0.9300
C5 C6 1.4188(18)
C5 C8 1.4234(19)
C6 N2 1.3585(16)
C7 H7A 0.9600
C7 H7B 0.9600
C7 H7C 0.9600
C8 C9 1.3729(18)
C8 H8 0.9300
C9 N2 1.3778(17)
C9 C10 1.4803(19)
C10 O3 1.2325(16)
C10 N3 1.3547(17)
C11 N4 1.2793(17)
C11 C12 1.496(2)
C11 C13 1.505(2)
C12 H12A 0.9600
C12 H12B 0.9600
C12 H12C 0.9600
C13 C14 1.510(2)
C13 H13A 0.9700
C13 H13B 0.9700
C14 O4 1.195(2)
C14 O5 1.327(2)
C15 O5 1.453(2)
C15 C16 1.490(3)
C15 H15A 0.9700
C15 H15B 0.9700
C16 H16A 0.9600
C16 H16B 0.9600
C16 H16C 0.9600
N1 O1 1.2276(17)
N1 O2 1.2347(16)
N2 H2N 0.8600
N3 N4 1.3798(16)
N3 H3N 0.8600

loop_
_geom_hbond_atom_site_label_D
_geom_hbond_atom_site_label_H
_geom_hbond_atom_site_label_A
_geom_hbond_site_symmetry_A
_geom_hbond_distance_DH
_geom_hbond_distance_HA
_geom_hbond_distance_DA
_geom_hbond_angle_DHA
N3 H3N O3 2_657 0.86 2.04 2.8815(15) 167
C12 H12C O3 2_657 0.96 2.39 3.1723(18) 139
C4 H4 O4 1_566 0.93 2.51 3.4019(19) 161
C13 H13A O4 2_656 0.97 2.56 3.407(2) 146

_cod_database_fobs_code 2241029
